data_7716890
loop_
_publ_author_name
'Sologub, Oksana'
'Salamakha, Leonid P.'
'St&#xf6;ger, Berthold'
'Mori, Takao'
'Barisic, Neven'
'Rogl, Peter F.'
'Michor, Herwig'
'Bauer, Ernst'

_publ_section_title
;
 Crystal structures, bonding and electronic structures of &#x3b1;- and
 &#x3b2;-Ir<sub>2</sub>B<sub>3-<i>x</i></sub> compounds.
;
_journal_issue 38
_journal_name_full 'Dalton transactions (Cambridge, England : 2003)'
_journal_page_first 15859
_journal_page_last 15871
_journal_paper_doi 10.1039/d4dt02095b
_journal_volume 53
_journal_year 2024
_chemical_formula_sum 'B2.46 Ir2'
_chemical_formula_weight 410.99
_space_group_IT_number 12
_space_group_name_Hall '-C 2y'
_space_group_name_H-M_alt 'C 1 2/m 1'
_symmetry_cell_setting monoclinic
_symmetry_Int_Tables_number 12
_symmetry_space_group_name_Hall '-C 2y'
_symmetry_space_group_name_H-M 'C 1 2/m 1'
_atom_sites_solution_hydrogens none
_atom_sites_solution_primary direct
_atom_sites_solution_secondary difmap
_audit_conform_dict_location ftp://ftp.iucr.org/pub/cif_core.dic
_audit_conform_dict_name cif_core.dic
_audit_conform_dict_version 2.2
_audit_creation_date 2024-07-15T16:38:46-00:00
_audit_creation_method 'WinGX routine CIF_UPDATE'
_audit_update_record
;
2024-07-16 deposited with the CCDC.	2024-08-27 downloaded from the CCDC.
;
_cell_angle_alpha 90
_cell_angle_beta 91.121(9)
_cell_angle_gamma 90
_cell_formula_units_Z 4
_cell_length_a 10.5515(11)
_cell_length_b 2.8842(3)
_cell_length_c 6.0965(7)
_cell_measurement_reflns_used 3391
_cell_measurement_temperature 293(2)
_cell_measurement_theta_max 34.42
_cell_measurement_theta_min 3.34
_cell_measurement_wavelength 0.71073
_cell_volume 185.50(3)
_computing_structure_refinement 'SHELXL-97 (Sheldrick, 1997)'
_diffrn_ambient_temperature 293(2)
_diffrn_measured_fraction_theta_full 0.967
_diffrn_measured_fraction_theta_max 0.967
_diffrn_measurement_device_type 'Bruker APEX II CCD area-detector'
_diffrn_radiation_monochromator graphite
_diffrn_radiation_type MoK\a
_diffrn_radiation_wavelength 0.71073
_diffrn_reflns_av_R_equivalents 0.0578
_diffrn_reflns_av_unetI/netI 0.0225
_diffrn_reflns_limit_h_max 10
_diffrn_reflns_limit_h_min -16
_diffrn_reflns_limit_k_max 4
_diffrn_reflns_limit_k_min -4
_diffrn_reflns_limit_l_max 9
_diffrn_reflns_limit_l_min -9
_diffrn_reflns_number 3391
_diffrn_reflns_theta_full 34.42
_diffrn_reflns_theta_max 34.42
_diffrn_reflns_theta_min 3.34
_exptl_absorpt_coefficient_mu 142.787
_exptl_absorpt_correction_type none
_exptl_crystal_colour silver
_exptl_crystal_density_diffrn 14.717
_exptl_crystal_density_method 'not measured'
_exptl_crystal_description prism
_exptl_crystal_F_000 665
_exptl_crystal_size_max 0.05
_exptl_crystal_size_mid 0.05
_exptl_crystal_size_min 0.05
_refine_diff_density_max 3.867
_refine_diff_density_min -3.752
_refine_diff_density_rms 1.081
_refine_ls_extinction_coef 0.0012(4)
_refine_ls_extinction_expression Fc^*^=kFc[1+0.001xFc^2^\l^3^/sin(2\q)]^-1/4^
_refine_ls_extinction_method SHELXL
_refine_ls_goodness_of_fit_ref 1.202
_refine_ls_hydrogen_treatment none
_refine_ls_matrix_type full
_refine_ls_number_parameters 21
_refine_ls_number_reflns 445
_refine_ls_number_restraints 0
_refine_ls_restrained_S_all 1.202
_refine_ls_R_factor_all 0.0395
_refine_ls_R_factor_gt 0.0372
_refine_ls_shift/su_max 0
_refine_ls_shift/su_mean 0
_refine_ls_structure_factor_coef Fsqd
_refine_ls_weighting_details 'calc w=1/[\s^2^(Fo^2^)+(0.0539P)^2^+26.8920P] where P=(Fo^2^+2Fc^2^)/3'
_refine_ls_weighting_scheme calc
_refine_ls_wR_factor_gt 0.1003
_refine_ls_wR_factor_ref 0.1019
_reflns_number_gt 417
_reflns_number_total 445
_reflns_threshold_expression >2sigma(I)
_cod_data_source_file d4dt02095b2.cif
_cod_data_source_block 300k
_cod_depositor_comments 'Adding full bibliography for 7716890.cif.'
_cod_original_sg_symbol_H-M 'C 2/M'
_cod_database_code 7716890

loop_
_symmetry_equiv_pos_as_xyz
'x, y, z'
'-x, y, -z'
'x+1/2, y+1/2, z'
'-x+1/2, y+1/2, -z'
'-x, -y, -z'
'x, -y, z'
'-x+1/2, -y+1/2, -z'
'x+1/2, -y+1/2, z'

loop_
_atom_site_label
_atom_site_type_symbol
_atom_site_fract_x
_atom_site_fract_y
_atom_site_fract_z
_atom_site_U_iso_or_equiv
_atom_site_adp_type
_atom_site_occupancy
_atom_site_symmetry_multiplicity
_atom_site_calc_flag
_atom_site_refinement_flags
_atom_site_disorder_assembly
_atom_site_disorder_group
Ir1 Ir 0.09953(6) 0 0.13822(10) 0.0097(2) Uani 1 2 d S . .
Ir2 Ir 0.35744(6) 0 0.28831(10) 0.0094(2) Uani 1 2 d S . .
B1 B 0.179(2) 0 0.459(3) 0.011(2) Uiso 1 2 d S . .
B2 B 0.560(2) 0 0.383(3) 0.011(2) Uiso 1 2 d S . .
B3 B 0.740(4) 0 0.0565 0.011(2) Uiso 0.46(7) 2 d SP . .

loop_
_atom_site_aniso_label
_atom_site_aniso_U_11
_atom_site_aniso_U_22
_atom_site_aniso_U_33
_atom_site_aniso_U_23
_atom_site_aniso_U_13
_atom_site_aniso_U_12
Ir1 0.0098(3) 0.0100(4) 0.0091(3) 0 -0.0017(2) 0
Ir2 0.0096(3) 0.0097(3) 0.0088(3) 0 -0.0010(2) 0

loop_
_atom_type_symbol
_atom_type_description
_atom_type_scat_dispersion_real
_atom_type_scat_dispersion_imag
_atom_type_scat_source
Ir Ir -1.4442 7.9887 'International Tables Vol C Tables 4.2.6.8 and 6.1.1.4'
B B 0.0013 0.0007 'International Tables Vol C Tables 4.2.6.8 and 6.1.1.4'

loop_
_geom_angle_atom_site_label_1
_geom_angle_atom_site_label_2
_geom_angle_atom_site_label_3
_geom_angle
_geom_angle_site_symmetry_1
_geom_angle_site_symmetry_3
_geom_angle_publ_flag
B3 Ir1 B1 102.5(9) 5_655 . ?
B3 Ir1 B2 124.9(7) 5_655 3_455 ?
B1 Ir1 B2 55.1(6) . 3_455 ?
B3 Ir1 B2 124.9(6) 5_655 3_445 ?
B1 Ir1 B2 55.1(6) . 3_445 ?
B2 Ir1 B2 85.7(7) 3_455 3_445 ?
B3 Ir1 B3 44.9(3) 5_655 3_455 ?
B1 Ir1 B3 87.2(6) . 3_455 ?
B2 Ir1 B3 81.4(6) 3_455 3_455 ?
B2 Ir1 B3 140.3(8) 3_445 3_455 ?
B3 Ir1 B3 44.9(3) 5_655 3_445 ?
B1 Ir1 B3 87.2(6) . 3_445 ?
B2 Ir1 B3 140.3(8) 3_455 3_445 ?
B2 Ir1 B3 81.4(6) 3_445 3_445 ?
B3 Ir1 B3 84.9(15) 3_455 3_445 ?
B3 Ir1 Ir1 106.1(7) 5_655 5 ?
B1 Ir1 Ir1 151.4(6) . 5 ?
B2 Ir1 Ir1 106.4(6) 3_455 5 ?
B2 Ir1 Ir1 106.4(6) 3_445 5 ?
B3 Ir1 Ir1 113.3(6) 3_455 5 ?
B3 Ir1 Ir1 113.3(6) 3_445 5 ?
B3 Ir1 Ir2 53.4(7) 5_655 . ?
B1 Ir1 Ir2 49.1(6) . . ?
B2 Ir1 Ir2 88.4(6) 3_455 . ?
B2 Ir1 Ir2 88.4(6) 3_445 . ?
B3 Ir1 Ir2 54.0(8) 3_455 . ?
B3 Ir1 Ir2 54.0(8) 3_445 . ?
Ir1 Ir1 Ir2 159.52(4) 5 . ?
B3 Ir1 Ir1 90 5_655 1_545 ?
B1 Ir1 Ir1 90 . 1_545 ?
B2 Ir1 Ir1 132.9(4) 3_455 1_545 ?
B2 Ir1 Ir1 47.1(4) 3_445 1_545 ?
B3 Ir1 Ir1 132.5(8) 3_455 1_545 ?
B3 Ir1 Ir1 47.5(8) 3_445 1_545 ?
Ir1 Ir1 Ir1 90 5 1_545 ?
Ir2 Ir1 Ir1 90 . 1_545 ?
B3 Ir1 Ir1 90 5_655 1_565 ?
B1 Ir1 Ir1 90 . 1_565 ?
B2 Ir1 Ir1 47.1(4) 3_455 1_565 ?
B2 Ir1 Ir1 132.9(4) 3_445 1_565 ?
B3 Ir1 Ir1 47.5(8) 3_455 1_565 ?
B3 Ir1 Ir1 132.5(8) 3_445 1_565 ?
Ir1 Ir1 Ir1 90 5 1_565 ?
Ir2 Ir1 Ir1 90 . 1_565 ?
Ir1 Ir1 Ir1 180.00(5) 1_545 1_565 ?
B3 Ir1 Ir2 51.0(5) 5_655 7_545 ?
B1 Ir1 Ir2 137.3(4) . 7_545 ?
B2 Ir1 Ir2 165.0(4) 3_455 7_545 ?
B2 Ir1 Ir2 108.4(4) 3_445 7_545 ?
B3 Ir1 Ir2 90.3(2) 3_455 7_545 ?
B3 Ir1 Ir2 50.1(4) 3_445 7_545 ?
Ir1 Ir1 Ir2 65.49(2) 5 7_545 ?
Ir2 Ir1 Ir2 96.76(2) . 7_545 ?
Ir1 Ir1 Ir2 61.431(9) 1_545 7_545 ?
Ir1 Ir1 Ir2 118.569(9) 1_565 7_545 ?
B3 Ir1 Ir2 51.0(5) 5_655 7 ?
B1 Ir1 Ir2 137.3(4) . 7 ?
B2 Ir1 Ir2 108.4(4) 3_455 7 ?
B2 Ir1 Ir2 165.0(4) 3_445 7 ?
B3 Ir1 Ir2 50.1(4) 3_455 7 ?
B3 Ir1 Ir2 90.3(2) 3_445 7 ?
Ir1 Ir1 Ir2 65.49(2) 5 7 ?
Ir2 Ir1 Ir2 96.76(2) . 7 ?
Ir1 Ir1 Ir2 118.569(9) 1_545 7 ?
Ir1 Ir1 Ir2 61.431(9) 1_565 7 ?
Ir2 Ir1 Ir2 57.139(17) 7_545 7 ?
B1 Ir2 B1 84.3(7) 7_556 7_546 ?
B1 Ir2 B2 53.9(6) 7_556 5_656 ?
B1 Ir2 B2 53.9(6) 7_546 5_656 ?
B1 Ir2 B1 59.2(7) 7_556 . ?
B1 Ir2 B1 59.2(7) 7_546 . ?
B2 Ir2 B1 83.8(8) 5_656 . ?
B1 Ir2 B2 89.9(7) 7_556 . ?
B1 Ir2 B2 89.9(7) 7_546 . ?
B2 Ir2 B2 52.4(10) 5_656 . ?
B1 Ir2 B2 136.2(7) . . ?
B1 Ir2 B3 124.5(8) 7_556 5_655 ?
B1 Ir2 B3 124.5(8) 7_546 5_655 ?
B2 Ir2 B3 177.2(11) 5_656 5_655 ?
B1 Ir2 B3 93.4(11) . 5_655 ?
B2 Ir2 B3 130.4(11) . 5_655 ?
B1 Ir2 B3 138.0(11) 7_556 3_445 ?
B1 Ir2 B3 85.4(5) 7_546 3_445 ?
B2 Ir2 B3 138.7(2) 5_656 3_445 ?
B1 Ir2 B3 80.6(10) . 3_445 ?
B2 Ir2 B3 130.7(9) . 3_445 ?
B3 Ir2 B3 40.3(3) 5_655 3_445 ?
B1 Ir2 B3 85.4(5) 7_556 3_455 ?
B1 Ir2 B3 138.0(11) 7_546 3_455 ?
B2 Ir2 B3 138.7(2) 5_656 3_455 ?
B1 Ir2 B3 80.6(10) . 3_455 ?
B2 Ir2 B3 130.7(9) . 3_455 ?
B3 Ir2 B3 40.3(3) 5_655 3_455 ?
B3 Ir2 B3 75.6(9) 3_445 3_455 ?
B1 Ir2 Ir1 92.7(6) 7_556 . ?
B1 Ir2 Ir1 92.7(6) 7_546 . ?
B2 Ir2 Ir1 131.1(5) 5_656 . ?
B1 Ir2 Ir1 47.3(5) . . ?
B2 Ir2 Ir1 176.4(5) . . ?
B3 Ir2 Ir1 46.1(10) 5_655 . ?
B3 Ir2 Ir1 47.2(9) 3_445 . ?
B3 Ir2 Ir1 47.2(9) 3_455 . ?
B1 Ir2 Ir2 132.1(4) 7_556 1_545 ?
B1 Ir2 Ir2 47.9(4) 7_546 1_545 ?
B2 Ir2 Ir2 90 5_656 1_545 ?
B1 Ir2 Ir2 90.0000(10) . 1_545 ?
B2 Ir2 Ir2 90 . 1_545 ?
B3 Ir2 Ir2 90.0000(10) 5_655 1_545 ?
B3 Ir2 Ir2 52.2(4) 3_445 1_545 ?
B3 Ir2 Ir2 127.8(4) 3_455 1_545 ?
Ir1 Ir2 Ir2 90 . 1_545 ?
B1 Ir2 Ir2 47.9(4) 7_556 1_565 ?
B1 Ir2 Ir2 132.1(4) 7_546 1_565 ?
B2 Ir2 Ir2 90 5_656 1_565 ?
B1 Ir2 Ir2 90.0000(10) . 1_565 ?
B2 Ir2 Ir2 90 . 1_565 ?
B3 Ir2 Ir2 90.0000(10) 5_655 1_565 ?
B3 Ir2 Ir2 127.8(4) 3_445 1_565 ?
B3 Ir2 Ir2 52.2(4) 3_455 1_565 ?
Ir1 Ir2 Ir2 90 . 1_565 ?
Ir2 Ir2 Ir2 180.00(2) 1_545 1_565 ?
B1 Ir2 Ir1 166.1(4) 7_556 7_545 ?
B1 Ir2 Ir1 109.2(4) 7_546 7_545 ?
B2 Ir2 Ir1 137.1(4) 5_656 7_545 ?
B1 Ir2 Ir1 124.1(4) . 7_545 ?
B2 Ir2 Ir1 93.6(5) . 7_545 ?
B3 Ir2 Ir1 44.9(7) 5_655 7_545 ?
B3 Ir2 Ir1 43.5(8) 3_445 7_545 ?
B3 Ir2 Ir1 82.0(3) 3_455 7_545 ?
Ir1 Ir2 Ir1 83.24(2) . 7_545 ?
Ir2 Ir2 Ir1 61.431(9) 1_545 7_545 ?
Ir2 Ir2 Ir1 118.569(9) 1_565 7_545 ?
B2 B1 B2 94.8(13) 3_445 3_455 ?
B2 B1 Ir1 62.6(8) 3_445 . ?
B2 B1 Ir1 62.6(8) 3_455 . ?
B2 B1 B1 174.9(14) 3_445 7_556 ?
B2 B1 B1 90.1(5) 3_455 7_556 ?
Ir1 B1 B1 118.7(12) . 7_556 ?
B2 B1 B1 90.1(5) 3_445 7_546 ?
B2 B1 B1 174.9(14) 3_455 7_546 ?
Ir1 B1 B1 118.7(12) . 7_546 ?
B1 B1 B1 85.0(15) 7_556 7_546 ?
B2 B1 Ir2 122.8(12) 3_445 7_556 ?
B2 B1 Ir2 63.6(7) 3_455 7_556 ?
Ir1 B1 Ir2 126.2(7) . 7_556 ?
B1 B1 Ir2 60.9(7) 7_556 7_556 ?
B1 B1 Ir2 114.8(14) 7_546 7_556 ?
B2 B1 Ir2 63.6(7) 3_445 7_546 ?
B2 B1 Ir2 122.8(12) 3_455 7_546 ?
Ir1 B1 Ir2 126.2(7) . 7_546 ?
B1 B1 Ir2 114.8(14) 7_556 7_546 ?
B1 B1 Ir2 60.9(7) 7_546 7_546 ?
Ir2 B1 Ir2 84.3(7) 7_556 7_546 ?
B2 B1 Ir2 116.2(10) 3_445 . ?
B2 B1 Ir2 116.2(10) 3_455 . ?
Ir1 B1 Ir2 83.6(7) . . ?
B1 B1 Ir2 59.9(10) 7_556 . ?
B1 B1 Ir2 59.9(10) 7_546 . ?
Ir2 B1 Ir2 120.8(7) 7_556 . ?
Ir2 B1 Ir2 120.8(7) 7_546 . ?
B2 B2 B1 104.5(13) 5_656 3 ?
B2 B2 B1 104.5(13) 5_656 3_545 ?
B1 B2 B1 94.8(13) 3 3_545 ?
B2 B2 Ir1 131.3(8) 5_656 3_545 ?
B1 B2 Ir1 122.4(12) 3 3_545 ?
B1 B2 Ir1 62.2(7) 3_545 3_545 ?
B2 B2 Ir1 131.3(8) 5_656 3 ?
B1 B2 Ir1 62.2(7) 3 3 ?
B1 B2 Ir1 122.4(12) 3_545 3 ?
Ir1 B2 Ir1 85.7(7) 3_545 3 ?
B2 B2 Ir2 64.7(11) 5_656 5_656 ?
B1 B2 Ir2 62.5(8) 3 5_656 ?
B1 B2 Ir2 62.5(8) 3_545 5_656 ?
Ir1 B2 Ir2 124.7(7) 3_545 5_656 ?
Ir1 B2 Ir2 124.7(7) 3 5_656 ?
B2 B2 Ir2 62.8(11) 5_656 . ?
B1 B2 Ir2 132.4(7) 3 . ?
B1 B2 Ir2 132.4(7) 3_545 . ?
Ir1 B2 Ir2 91.1(7) 3_545 . ?
Ir1 B2 Ir2 91.1(7) 3 . ?
Ir2 B2 Ir2 127.6(10) 5_656 . ?
B3 B3 B3 126.8(17) 7_645 7_655 ?
B3 B3 Ir1 69(2) 7_645 5_655 ?
B3 B3 Ir1 69(2) 7_655 5_655 ?
B3 B3 Ir1 66(2) 7_645 3_545 ?
B3 B3 Ir1 143(4) 7_655 3_545 ?
Ir1 B3 Ir1 135.1(3) 5_655 3_545 ?
B3 B3 Ir1 143(4) 7_645 3 ?
B3 B3 Ir1 66(2) 7_655 3 ?
Ir1 B3 Ir1 135.1(3) 5_655 3 ?
Ir1 B3 Ir1 84.9(15) 3_545 3 ?
B3 B3 Ir2 70.8(13) 7_645 5_655 ?
B3 B3 Ir2 70.8(13) 7_655 5_655 ?
Ir1 B3 Ir2 80.5(3) 5_655 5_655 ?
Ir1 B3 Ir2 85.0(12) 3_545 5_655 ?
Ir1 B3 Ir2 85.0(12) 3 5_655 ?
B3 B3 Ir2 137(4) 7_645 3 ?
B3 B3 Ir2 68.9(15) 7_655 3 ?
Ir1 B3 Ir2 85.4(14) 5_655 3 ?
Ir1 B3 Ir2 129.3(4) 3_545 3 ?
Ir1 B3 Ir2 78.79(10) 3 3 ?
Ir2 B3 Ir2 139.7(3) 5_655 3 ?
B3 B3 Ir2 68.9(15) 7_645 3_545 ?
B3 B3 Ir2 137(4) 7_655 3_545 ?
Ir1 B3 Ir2 85.4(14) 5_655 3_545 ?
Ir1 B3 Ir2 78.79(10) 3_545 3_545 ?
Ir1 B3 Ir2 129.3(4) 3 3_545 ?
Ir2 B3 Ir2 139.7(3) 5_655 3_545 ?
Ir2 B3 Ir2 75.6(9) 3 3_545 ?

loop_
_geom_bond_atom_site_label_1
_geom_bond_atom_site_label_2
_geom_bond_distance
_geom_bond_site_symmetry_2
_geom_bond_publ_flag
Ir1 B3 2.08(4) 5_655 ?
Ir1 B1 2.11(2) . ?
Ir1 B2 2.120(15) 3_455 ?
Ir1 B2 2.120(15) 3_445 ?
Ir1 B3 2.14(3) 3_455 ?
Ir1 B3 2.14(3) 3_445 ?
Ir1 Ir1 2.6671(12) 5 ?
Ir1 Ir2 2.8541(9) . ?
Ir1 Ir1 2.8842(3) 1_545 ?
Ir1 Ir1 2.8842(3) 1_565 ?
Ir1 Ir2 3.0155(8) 7_545 ?
Ir1 Ir2 3.0155(8) 7 ?
Ir2 B1 2.150(15) 7_556 ?
Ir2 B1 2.150(15) 7_546 ?
Ir2 B2 2.17(2) 5_656 ?
Ir2 B1 2.17(2) . ?
Ir2 B2 2.21(2) . ?
Ir2 B3 2.324(19) 5_655 ?
Ir2 B3 2.35(2) 3_445 ?
Ir2 B3 2.35(2) 3_455 ?
Ir2 Ir2 2.8842(3) 1_545 ?
Ir2 Ir2 2.8842(3) 1_565 ?
Ir2 Ir1 3.0155(8) 7_545 ?
B1 B2 1.96(2) 3_445 ?
B1 B2 1.96(2) 3_455 ?
B1 B1 2.13(3) 7_556 ?
B1 B1 2.13(3) 7_546 ?
B1 Ir2 2.150(15) 7_556 ?
B1 Ir2 2.150(15) 7_546 ?
B2 B2 1.93(4) 5_656 ?
B2 B1 1.96(2) 3 ?
B2 B1 1.96(2) 3_545 ?
B2 Ir1 2.120(15) 3_545 ?
B2 Ir1 2.120(15) 3 ?
B2 Ir2 2.17(2) 5_656 ?
B3 B3 1.613(12) 7_645 ?
B3 B3 1.613(12) 7_655 ?
B3 Ir1 2.08(4) 5_655 ?
B3 Ir1 2.14(3) 3_545 ?
B3 Ir1 2.14(3) 3 ?
B3 Ir2 2.324(19) 5_655 ?
B3 Ir2 2.35(2) 3 ?
B3 Ir2 2.35(2) 3_545 ?
